data_4341450
loop_
_publ_author_name
'Sengupta, Debabrata'
'Ghosh, Pradip'
'Chatterjee, Tanmay'
'Datta, Harashit'
'Paul, Nanda D.'
'Goswami, Sreebrata'

_publ_section_title
;
 Ligand-Centered Redox in Nickel(II) Complexes of 2-(Arylazo)pyridine and
 Isolation of 2-Pyridyl-Substituted Triaryl Hydrazines via Catalytic
 N-Arylation of Azo-Function.
;
_journal_name_full 'Inorganic chemistry'
_journal_page_first 141105122752002
_journal_paper_doi 10.1021/ic501656s
_journal_year 2014
_chemical_formula_moiety 'C22 H18 Cl2 N6 Ni, C H2 Cl2'
_chemical_formula_sum 'C23 H20 Cl4 N6 Ni'
_chemical_formula_weight 580.94
_chemical_name_systematic
;
 ?
;
_space_group_crystal_system monoclinic
_space_group_IT_number 14
_space_group_name_Hall '-P 2ybc'
_space_group_name_H-M_alt 'P 1 21/c 1'
_symmetry_space_group_name_Hall '-P 2ybc'
_symmetry_space_group_name_H-M 'P 1 21/c 1'
_atom_sites_solution_hydrogens geom
_audit_creation_method SHELXL-2014
_cell_angle_alpha 90.000(5)
_cell_angle_beta 90.812(5)
_cell_angle_gamma 90.000(5)
_cell_formula_units_Z 4
_cell_length_a 9.276(5)
_cell_length_b 17.451(5)
_cell_length_c 15.923(5)
_cell_measurement_temperature 293(2)
_cell_volume 2577.3(18)
_computing_cell_refinement 'Bruker SMART'
_computing_data_collection 'Bruker SMART'
_computing_data_reduction 'Bruker SAINT'
_computing_molecular_graphics 'Bruker SHELXTL'
_computing_publication_material 'Bruker SHELXTL'
_computing_structure_refinement 'SHELXL-2014 (Sheldrick, 2014)'
_computing_structure_solution 'SHELXS-97 (Sheldrick, 1990)'
_diffrn_ambient_temperature 293(2)
_diffrn_measured_fraction_theta_full 0.999
_diffrn_measured_fraction_theta_max 0.994
_diffrn_measurement_device_type 'CCD area detector'
_diffrn_measurement_method 'phi SCANS'
_diffrn_radiation_type MoK\a
_diffrn_radiation_wavelength 0.71073
_diffrn_reflns_av_R_equivalents 0.0543
_diffrn_reflns_av_unetI/netI 0.0356
_diffrn_reflns_Laue_measured_fraction_full 0.999
_diffrn_reflns_Laue_measured_fraction_max 0.994
_diffrn_reflns_limit_h_max 10
_diffrn_reflns_limit_h_min -11
_diffrn_reflns_limit_k_max 21
_diffrn_reflns_limit_k_min -20
_diffrn_reflns_limit_l_max 19
_diffrn_reflns_limit_l_min -19
_diffrn_reflns_number 32145
_diffrn_reflns_point_group_measured_fraction_full 0.999
_diffrn_reflns_point_group_measured_fraction_max 0.994
_diffrn_reflns_theta_full 25.242
_diffrn_reflns_theta_max 25.743
_diffrn_reflns_theta_min 1.731
_diffrn_source 'fine-focus sealed tube'
_exptl_absorpt_coefficient_mu 1.191
_exptl_absorpt_correction_T_max 0.831
_exptl_absorpt_correction_T_min 0.768
_exptl_absorpt_correction_type empirical
_exptl_absorpt_process_details SADABS
_exptl_crystal_colour Green
_exptl_crystal_density_diffrn 1.497
_exptl_crystal_description Plate
_exptl_crystal_F_000 1184
_exptl_crystal_size_max 0.20
_exptl_crystal_size_mid 0.18
_exptl_crystal_size_min 0.14
_refine_diff_density_max 0.629
_refine_diff_density_min -0.486
_refine_diff_density_rms 0.061
_refine_ls_extinction_method none
_refine_ls_goodness_of_fit_ref 1.015
_refine_ls_hydrogen_treatment constr
_refine_ls_matrix_type full
_refine_ls_number_parameters 307
_refine_ls_number_reflns 4895
_refine_ls_number_restraints 0
_refine_ls_restrained_S_all 1.015
_refine_ls_R_factor_all 0.0593
_refine_ls_R_factor_gt 0.0374
_refine_ls_shift/su_max 0.002
_refine_ls_shift/su_mean 0.000
_refine_ls_structure_factor_coef Fsqd
_refine_ls_weighting_details 'w=1/[\s^2^(Fo^2^)+(0.0463P)^2^+1.9832P] where P=(Fo^2^+2Fc^2^)/3'
_refine_ls_weighting_scheme calc
_refine_ls_wR_factor_gt 0.0916
_refine_ls_wR_factor_ref 0.1037
_reflns_Friedel_coverage 0.000
_reflns_number_gt 3668
_reflns_number_total 4895
_reflns_threshold_expression 'I > 2\s(I)'
_cod_data_source_file ic501656s_si_002.cif
_cod_data_source_block 2a
_cod_depositor_comments
;
The following automatic conversions were performed:

'_exptl_absorpt_correction_type' value 'Empirical' changed to
'empirical' according to
/home/saulius/struct/COD-crude-data--automatic-downloads/rss-feeds/ACS/lib/dictionaries/cif_core.dic
dictionary named 'cif_core.dic' version 2.4.2 from 2011-04-26.

Automatic conversion script
Id: cif_fix_values 2827 2014-09-09 07:05:25Z andrius 
;
_cod_database_code 4341450
_shelx_space_group_comment
;
The symmetry employed for this shelxl refinement is uniquely defined
by the following loop, which should always be used as a source of
symmetry information in preference to the above space-group names.
They are only intended as comments.
;
_shelxl_version_number 2014-1

loop_
_space_group_symop_operation_xyz
'x, y, z'
'-x, y+1/2, -z+1/2'
'-x, -y, -z'
'x, -y-1/2, z-1/2'

loop_
_atom_site_label
_atom_site_type_symbol
_atom_site_fract_x
_atom_site_fract_y
_atom_site_fract_z
_atom_site_U_iso_or_equiv
_atom_site_adp_type
_atom_site_occupancy
_atom_site_site_symmetry_order
_atom_site_calc_flag
_atom_site_refinement_flags_posn
_atom_site_refinement_flags_adp
Ni1 Ni 0.86716(4) 0.17546(2) 0.74925(2) 0.03211(12) Uani 1 1 d . .
Cl2 Cl 0.64597(9) 0.23683(5) 0.71467(5) 0.0453(2) Uani 1 1 d . .
Cl1 Cl 1.01054(9) 0.28686(4) 0.76034(5) 0.0448(2) Uani 1 1 d . .
Cl4 Cl 1.32258(14) 0.18723(8) 0.92258(9) 0.0960(4) Uani 1 1 d . .
Cl3 Cl 1.40899(18) 0.34492(9) 0.93265(11) 0.1198(5) Uani 1 1 d . .
N1 N 0.8280(3) 0.17058(13) 0.87633(14) 0.0338(5) Uani 1 1 d . .
N4 N 0.9183(3) 0.15419(14) 0.62515(14) 0.0362(6) Uani 1 1 d . .
N3 N 1.0314(3) 0.10102(13) 0.80124(14) 0.0358(6) Uani 1 1 d . .
C23 C 1.3532(5) 0.2706(3) 0.8670(3) 0.0855(14) Uani 1 1 d . .
H23A H 1.2654 0.2855 0.8375 0.103 Uiso 1 1 calc R U
H23B H 1.4266 0.2612 0.8254 0.103 Uiso 1 1 calc R U
N2 N 1.0142(3) 0.07748(15) 0.87507(14) 0.0426(6) Uani 1 1 d . .
N6 N 0.7663(3) 0.06805(13) 0.72004(14) 0.0355(6) Uani 1 1 d . .
N5 N 0.7821(3) 0.04105(15) 0.64764(15) 0.0462(7) Uani 1 1 d . .
C1 C 0.7332(3) 0.21176(17) 0.91918(18) 0.0395(7) Uani 1 1 d . .
H1 H 0.6784 0.2483 0.8906 0.047 Uiso 1 1 calc R U
C5 C 0.9059(3) 0.11857(17) 0.91863(17) 0.0388(7) Uani 1 1 d . .
C9 C 1.3611(4) -0.0035(3) 0.6678(2) 0.0691(12) Uani 1 1 d . .
H9 H 1.4351 -0.0262 0.6377 0.083 Uiso 1 1 calc R U
C2 C 0.7128(4) 0.20245(19) 1.00442(19) 0.0463(8) Uani 1 1 d . .
H2 H 0.6463 0.2326 1.0325 0.056 Uiso 1 1 calc R U
C22 C 0.5925(4) 0.04668(19) 0.82871(19) 0.0463(8) Uani 1 1 d . .
H22 H 0.5684 0.0984 0.8262 0.056 Uiso 1 1 calc R U
C18 C 0.7366(4) -0.05914(19) 0.7808(2) 0.0549(9) Uani 1 1 d . .
H18 H 0.8068 -0.0782 0.7453 0.066 Uiso 1 1 calc R U
C6 C 1.1423(3) 0.06309(18) 0.75588(17) 0.0390(7) Uani 1 1 d . .
C17 C 0.6968(3) 0.01663(17) 0.77698(18) 0.0388(7) Uani 1 1 d . .
C16 C 0.8591(3) 0.09075(18) 0.59328(18) 0.0413(7) Uani 1 1 d . .
C12 C 0.9947(4) 0.19810(19) 0.57355(19) 0.0430(7) Uani 1 1 d . .
H12 H 1.0384 0.2421 0.5948 0.052 Uiso 1 1 calc R U
C20 C 0.5651(5) -0.0777(2) 0.8886(3) 0.0730(12) Uani 1 1 d . .
H20 H 0.5199 -0.1101 0.9264 0.088 Uiso 1 1 calc R U
C11 C 1.2292(4) 0.1081(2) 0.7062(2) 0.0473(8) Uani 1 1 d . .
H11 H 1.2124 0.1605 0.7016 0.057 Uiso 1 1 calc R U
C4 C 0.8906(4) 0.1047(2) 1.00350(19) 0.0530(9) Uani 1 1 d . .
H4 H 0.9452 0.0672 1.0306 0.064 Uiso 1 1 calc R U
C10 C 1.3409(4) 0.0745(2) 0.6637(2) 0.0606(10) Uani 1 1 d . .
H10 H 1.4028 0.1046 0.6322 0.073 Uiso 1 1 calc R U
C8 C 1.2725(5) -0.0482(2) 0.7159(2) 0.0638(11) Uani 1 1 d . .
H8 H 1.2870 -0.1009 0.7183 0.077 Uiso 1 1 calc R U
C19 C 0.6709(5) -0.1062(2) 0.8379(3) 0.0740(12) Uani 1 1 d . .
H19 H 0.6980 -0.1574 0.8422 0.089 Uiso 1 1 calc R U
C3 C 0.7920(4) 0.1481(2) 1.0470(2) 0.0558(9) Uani 1 1 d . .
H3 H 0.7795 0.1407 1.1042 0.067 Uiso 1 1 calc R U
C15 C 0.8696(4) 0.0694(2) 0.5101(2) 0.0584(10) Uani 1 1 d . .
H15 H 0.8256 0.0250 0.4902 0.070 Uiso 1 1 calc R U
C13 C 1.0112(4) 0.1803(2) 0.4891(2) 0.0530(9) Uani 1 1 d . .
H13 H 1.0652 0.2120 0.4546 0.064 Uiso 1 1 calc R U
C21 C 0.5250(4) -0.0020(2) 0.8843(2) 0.0606(10) Uani 1 1 d . .
H21 H 0.4526 0.0165 0.9187 0.073 Uiso 1 1 calc R U
C7 C 1.1622(4) -0.01527(19) 0.7606(2) 0.0492(8) Uani 1 1 d . .
H7 H 1.1022 -0.0453 0.7933 0.059 Uiso 1 1 calc R U
C14 C 0.9473(4) 0.1160(2) 0.4573(2) 0.0619(10) Uani 1 1 d . .
H14 H 0.9559 0.1036 0.4008 0.074 Uiso 1 1 calc R U

loop_
_atom_site_aniso_label
_atom_site_aniso_U_11
_atom_site_aniso_U_22
_atom_site_aniso_U_33
_atom_site_aniso_U_23
_atom_site_aniso_U_13
_atom_site_aniso_U_12
Ni1 0.0392(2) 0.0325(2) 0.02466(19) 0.00134(14) 0.00304(15) -0.00025(16)
Cl2 0.0454(5) 0.0530(5) 0.0374(4) 0.0085(3) 0.0031(3) 0.0084(4)
Cl1 0.0534(5) 0.0374(4) 0.0437(4) -0.0017(3) 0.0039(4) -0.0073(3)
Cl4 0.0820(9) 0.0864(8) 0.1192(11) -0.0025(7) -0.0100(7) 0.0044(7)
Cl3 0.1215(12) 0.0862(9) 0.1521(14) 0.0085(9) 0.0160(11) -0.0124(9)
N1 0.0377(14) 0.0376(13) 0.0262(11) -0.0008(10) 0.0011(10) -0.0028(11)
N4 0.0397(15) 0.0417(14) 0.0272(12) 0.0030(10) 0.0021(10) 0.0022(11)
N3 0.0427(15) 0.0339(13) 0.0307(12) -0.0008(10) 0.0000(11) 0.0020(11)
C23 0.057(3) 0.135(4) 0.064(3) 0.017(3) 0.004(2) 0.014(3)
N2 0.0542(17) 0.0410(14) 0.0326(13) 0.0034(11) -0.0011(12) 0.0078(12)
N6 0.0404(15) 0.0367(13) 0.0295(12) 0.0002(10) 0.0011(10) -0.0006(11)
N5 0.0595(18) 0.0453(15) 0.0337(14) -0.0035(11) 0.0027(12) -0.0071(13)
C1 0.0452(19) 0.0411(17) 0.0323(15) -0.0054(13) 0.0014(13) -0.0010(14)
C5 0.0490(19) 0.0372(16) 0.0303(15) 0.0010(12) 0.0011(13) 0.0017(14)
C9 0.062(3) 0.089(3) 0.057(2) -0.022(2) -0.001(2) 0.026(2)
C2 0.050(2) 0.0527(19) 0.0369(17) -0.0060(15) 0.0103(15) -0.0036(16)
C22 0.050(2) 0.0465(19) 0.0429(18) -0.0022(14) 0.0037(15) -0.0075(16)
C18 0.062(2) 0.0424(19) 0.060(2) 0.0025(16) 0.0103(18) -0.0065(17)
C6 0.0411(18) 0.0442(17) 0.0315(15) -0.0035(13) -0.0050(13) 0.0069(14)
C17 0.0437(18) 0.0383(17) 0.0344(15) 0.0021(12) 0.0009(14) -0.0096(14)
C16 0.050(2) 0.0444(17) 0.0298(15) -0.0008(13) 0.0011(13) 0.0034(15)
C12 0.047(2) 0.0470(18) 0.0350(16) 0.0089(14) 0.0048(14) 0.0010(15)
C20 0.083(3) 0.067(3) 0.069(3) 0.024(2) 0.013(2) -0.022(2)
C11 0.046(2) 0.053(2) 0.0429(18) 0.0014(15) 0.0019(15) 0.0059(16)
C4 0.074(3) 0.053(2) 0.0323(16) 0.0100(14) 0.0017(16) 0.0079(18)
C10 0.047(2) 0.084(3) 0.051(2) -0.0041(19) 0.0068(17) 0.005(2)
C8 0.074(3) 0.052(2) 0.065(2) -0.0171(19) -0.010(2) 0.022(2)
C19 0.098(3) 0.044(2) 0.080(3) 0.015(2) 0.017(3) -0.005(2)
C3 0.073(3) 0.066(2) 0.0282(16) 0.0055(16) 0.0104(16) 0.001(2)
C15 0.081(3) 0.059(2) 0.0352(17) -0.0096(16) 0.0039(17) -0.003(2)
C13 0.056(2) 0.068(2) 0.0352(17) 0.0127(16) 0.0131(16) 0.0074(19)
C21 0.061(2) 0.072(3) 0.049(2) 0.0015(18) 0.0151(18) -0.015(2)
C7 0.060(2) 0.0417(18) 0.0457(19) -0.0047(14) -0.0057(16) 0.0071(16)
C14 0.081(3) 0.079(3) 0.0261(16) -0.0004(17) 0.0094(17) 0.010(2)

loop_
_atom_type_symbol
_atom_type_description
_atom_type_scat_dispersion_real
_atom_type_scat_dispersion_imag
_atom_type_scat_source
C C 0.0033 0.0016 'International Tables Vol C Tables 4.2.6.8 and 6.1.1.4'
H H 0.0000 0.0000 'International Tables Vol C Tables 4.2.6.8 and 6.1.1.4'
N N 0.0061 0.0033 'International Tables Vol C Tables 4.2.6.8 and 6.1.1.4'
Cl Cl 0.1484 0.1585 'International Tables Vol C Tables 4.2.6.8 and 6.1.1.4'
Ni Ni 0.3393 1.1124 'International Tables Vol C Tables 4.2.6.8 and 6.1.1.4'

loop_
_geom_angle_atom_site_label_1
_geom_angle_atom_site_label_2
_geom_angle_atom_site_label_3
_geom_angle
N1 Ni1 N4 166.90(10)
N1 Ni1 N6 95.42(9)
N4 Ni1 N6 75.02(9)
N1 Ni1 N3 74.46(9)
N4 Ni1 N3 95.06(9)
N6 Ni1 N3 81.98(9)
N1 Ni1 Cl1 93.87(7)
N4 Ni1 Cl1 94.74(7)
N6 Ni1 Cl1 168.61(7)
N3 Ni1 Cl1 94.19(7)
N1 Ni1 Cl2 94.74(7)
N4 Ni1 Cl2 93.92(7)
N6 Ni1 Cl2 88.34(7)
N3 Ni1 Cl2 164.63(7)
Cl1 Ni1 Cl2 97.47(4)
C1 N1 C5 117.7(2)
C1 N1 Ni1 127.4(2)
C5 N1 Ni1 114.91(19)
C16 N4 C12 117.5(3)
C16 N4 Ni1 114.42(19)
C12 N4 Ni1 127.9(2)
N2 N3 C6 115.0(2)
N2 N3 Ni1 117.21(19)
C6 N3 Ni1 126.49(18)
Cl4 C23 Cl3 111.6(3)
N3 N2 C5 113.0(2)
N5 N6 C17 113.9(2)
N5 N6 Ni1 118.09(19)
C17 N6 Ni1 127.48(18)
N6 N5 C16 113.3(2)
N1 C1 C2 122.7(3)
N1 C5 C4 123.4(3)
N1 C5 N2 118.5(2)
C4 C5 N2 118.1(3)
C8 C9 C10 120.4(4)
C3 C2 C1 119.1(3)
C17 C22 C21 118.4(3)
C17 C18 C19 118.9(4)
C7 C6 C11 121.0(3)
C7 C6 N3 121.9(3)
C11 C6 N3 117.1(3)
C18 C17 C22 121.9(3)
C18 C17 N6 120.4(3)
C22 C17 N6 117.6(3)
N4 C16 C15 123.7(3)
N4 C16 N5 118.8(2)
C15 C16 N5 117.5(3)
N4 C12 C13 122.3(3)
C19 C20 C21 121.0(4)
C10 C11 C6 119.2(3)
C3 C4 C5 118.1(3)
C9 C10 C11 120.0(4)
C9 C8 C7 120.3(4)
C20 C19 C18 119.9(4)
C2 C3 C4 119.1(3)
C14 C15 C16 118.1(3)
C14 C13 C12 119.3(3)
C20 C21 C22 119.8(4)
C8 C7 C6 118.9(3)
C13 C14 C15 119.2(3)

loop_
_geom_bond_atom_site_label_1
_geom_bond_atom_site_label_2
_geom_bond_distance
Ni1 N1 2.063(2)
Ni1 N4 2.072(2)
Ni1 N6 2.143(2)
Ni1 N3 2.158(2)
Ni1 Cl1 2.3607(10)
Ni1 Cl2 2.3724(13)
Cl4 C23 1.728(5)
Cl3 C23 1.741(5)
N1 C1 1.332(4)
N1 C5 1.336(4)
N4 C16 1.333(4)
N4 C12 1.335(4)
N3 N2 1.258(3)
N3 C6 1.428(4)
N2 C5 1.423(4)
N6 N5 1.256(3)
N6 C17 1.435(4)
N5 C16 1.425(4)
C1 C2 1.383(4)
C5 C4 1.382(4)
C9 C8 1.374(6)
C9 C10 1.376(6)
C2 C3 1.372(5)
C22 C17 1.382(4)
C22 C21 1.384(5)
C18 C17 1.374(4)
C18 C19 1.375(5)
C6 C7 1.382(4)
C6 C11 1.382(4)
C16 C15 1.381(4)
C12 C13 1.391(4)
C20 C19 1.373(6)
C20 C21 1.373(6)
C11 C10 1.378(5)
C4 C3 1.382(5)
C8 C7 1.381(5)
C15 C14 1.379(5)
C13 C14 1.364(5)
